data_1558762
loop_
_publ_author_name
'He\&s, Merlin'
'Stennett, Thomas'
'Fantuzzi, Felipe'
'Bertermann, R\"udiger'
'Schock, Marvin'
'Sch\"afer, Marius'
'Thiess, Torsten'
'Braunschweig, Holger'

_publ_section_title
;
 Diverse Ring-Opening Reactions of Rhodium \h4-Azaborete Complexes
;
_journal_name_full 'Chemical Science'
_journal_paper_doi 10.1039/D0SC02283G
_journal_year 2020
_chemical_formula_moiety 'C25 H48 B Cl N P2 Rh'
_chemical_formula_sum 'C25 H48 B Cl N P2 Rh'
_chemical_formula_weight 573.75
_space_group_crystal_system triclinic
_space_group_IT_number 2
_space_group_name_Hall '-P 1'
_space_group_name_H-M_alt 'P -1'
_atom_sites_solution_hydrogens geom
_atom_sites_solution_primary dual
_atom_sites_solution_secondary difmap
_audit_creation_method SHELXL-2017/1
_audit_update_record
;
2020-04-15 deposited with the CCDC.	2020-07-23 downloaded from the CCDC.
;
_cell_angle_alpha 84.197(7)
_cell_angle_beta 79.842(10)
_cell_angle_gamma 77.786(7)
_cell_formula_units_Z 2
_cell_length_a 9.9075(19)
_cell_length_b 10.1161(14)
_cell_length_c 14.978(4)
_cell_measurement_reflns_used 9961
_cell_measurement_temperature 100(2)
_cell_measurement_theta_max 27.09
_cell_measurement_theta_min 2.66
_cell_volume 1441.0(5)
_computing_cell_refinement 'Saint+ ver. V8.37A (Bruker AXS)'
_computing_data_collection 'APEX2 ver. 2014.9 (Bruker AXS)'
_computing_data_reduction 'Saint+ ver. V8.37A (Bruker AXS)'
_computing_molecular_graphics 'ShelXLe (Huebschle et all, 2011)'
_computing_publication_material 'SHELXL-2017/1 (Sheldrick, 2017)'
_computing_structure_refinement 'SHELXL-2017/1 (Sheldrick, 2017)'
_computing_structure_solution 'SHELXT (Sheldrick, 2014)'
_diffrn_ambient_temperature 100(2)
_diffrn_detector 'CMOS area detector (Photon II)'
_diffrn_detector_area_resol_mean 7.5
_diffrn_measured_fraction_theta_full 0.999
_diffrn_measured_fraction_theta_max 0.999
_diffrn_measurement_device_type 'Bruker D8 Quest'
_diffrn_measurement_method '\f and \w scans'
_diffrn_radiation_monochromator 'multi-layer mirror'
_diffrn_radiation_type MoK\a
_diffrn_radiation_wavelength 0.71073
_diffrn_reflns_av_R_equivalents 0.0402
_diffrn_reflns_av_unetI/netI 0.0220
_diffrn_reflns_Laue_measured_fraction_full 0.999
_diffrn_reflns_Laue_measured_fraction_max 0.999
_diffrn_reflns_limit_h_max 12
_diffrn_reflns_limit_h_min -12
_diffrn_reflns_limit_k_max 12
_diffrn_reflns_limit_k_min -12
_diffrn_reflns_limit_l_max 18
_diffrn_reflns_limit_l_min -18
_diffrn_reflns_number 41111
_diffrn_reflns_point_group_measured_fraction_full 0.999
_diffrn_reflns_point_group_measured_fraction_max 0.999
_diffrn_reflns_theta_full 26.000
_diffrn_reflns_theta_max 26.372
_diffrn_reflns_theta_min 2.130
_diffrn_source 'microfocus sealed tube (Incoatec ImS)'
_exptl_absorpt_coefficient_mu 0.809
_exptl_absorpt_correction_T_max 0.7455
_exptl_absorpt_correction_T_min 0.7162
_exptl_absorpt_correction_type multi-scan
_exptl_absorpt_process_details 'SadAbs 2016/2 (Bruker AXS)'
_exptl_crystal_colour yellow
_exptl_crystal_density_diffrn 1.322
_exptl_crystal_description block
_exptl_crystal_F_000 604
_exptl_crystal_size_max 0.265
_exptl_crystal_size_mid 0.216
_exptl_crystal_size_min 0.121
_refine_diff_density_max 0.323
_refine_diff_density_min -0.312
_refine_diff_density_rms 0.053
_refine_ls_extinction_method none
_refine_ls_goodness_of_fit_ref 1.062
_refine_ls_hydrogen_treatment constr
_refine_ls_matrix_type full
_refine_ls_number_parameters 294
_refine_ls_number_reflns 5907
_refine_ls_number_restraints 0
_refine_ls_restrained_S_all 1.062
_refine_ls_R_factor_all 0.0192
_refine_ls_R_factor_gt 0.0183
_refine_ls_shift/su_max 0.003
_refine_ls_shift/su_mean 0.000
_refine_ls_structure_factor_coef Fsqd
_refine_ls_weighting_details 'w=1/[\s^2^(Fo^2^)+(0.0203P)^2^+0.6585P] where P=(Fo^2^+2Fc^2^)/3'
_refine_ls_weighting_scheme calc
_refine_ls_wR_factor_gt 0.0472
_refine_ls_wR_factor_ref 0.0479
_reflns_Friedel_coverage 0.000
_reflns_number_gt 5708
_reflns_number_total 5907
_reflns_threshold_expression 'I > 2\s(I)'
_cod_data_source_file d0sc02283g2.cif
_cod_data_source_block test_a_CCDC11
_cod_database_code 1558762
_shelx_shelxl_version_number 2017/1
_shelx_space_group_comment
;
The symmetry employed for this shelxl refinement is uniquely defined
by the following loop, which should always be used as a source of
symmetry information in preference to the above space-group names.
They are only intended as comments.
;
_shelx_estimated_absorpt_t_min 0.814
_shelx_estimated_absorpt_t_max 0.908

loop_
_space_group_symop_operation_xyz
'x, y, z'
'-x, -y, -z'

loop_
_atom_site_label
_atom_site_type_symbol
_atom_site_fract_x
_atom_site_fract_y
_atom_site_fract_z
_atom_site_U_iso_or_equiv
_atom_site_adp_type
_atom_site_occupancy
_atom_site_site_symmetry_order
_atom_site_calc_flag
_atom_site_refinement_flags_posn
_atom_site_refinement_flags_adp
_atom_site_refinement_flags_occupancy
_atom_site_disorder_assembly
_atom_site_disorder_group
Rh1 Rh 0.69865(2) 0.15540(2) 0.74466(2) 0.01307(4) Uani 1 1 d . . . . .
C1 C 0.98330(14) 0.20330(14) 0.72136(9) 0.0155(3) Uani 1 1 d . . . . .
P1 P 0.75690(4) 0.02165(4) 0.87289(2) 0.01976(8) Uani 1 1 d . . . . .
Cl1 Cl 0.45663(4) 0.12425(4) 0.79211(3) 0.02625(8) Uani 1 1 d . . . . .
N1 N 0.90390(12) 0.31011(11) 0.77832(8) 0.0154(2) Uani 1 1 d . . . . .
B1 B 0.75804(16) 0.32266(15) 0.77611(10) 0.0151(3) Uani 1 1 d . . . . .
P2 P 0.63006(4) 0.23941(4) 0.60584(2) 0.01957(8) Uani 1 1 d . . . . .
C2 C 0.90477(14) 0.12537(13) 0.69532(9) 0.0149(3) Uani 1 1 d . . . . .
C7 C 0.64207(14) 0.45827(14) 0.77898(9) 0.0175(3) Uani 1 1 d . . . . .
C6 C 0.91118(18) -0.11298(16) 0.64745(11) 0.0291(3) Uani 1 1 d . . . . .
H6A H 0.944393 -0.169698 0.595613 0.044 Uiso 1 1 calc R U . . .
H6B H 0.808723 -0.095477 0.659931 0.044 Uiso 1 1 calc R U . . .
H6C H 0.948549 -0.159961 0.701039 0.044 Uiso 1 1 calc R U . . .
C19 C 1.05940(18) 0.28446(18) 0.89466(11) 0.0314(4) Uani 1 1 d . . . . .
H19A H 1.107248 0.333851 0.928127 0.047 Uiso 1 1 calc R U . . .
H19B H 1.128906 0.221182 0.856432 0.047 Uiso 1 1 calc R U . . .
H19C H 0.999283 0.233892 0.937805 0.047 Uiso 1 1 calc R U . . .
C18 C 1.0577(2) 0.4823(2) 0.77779(14) 0.0428(5) Uani 1 1 d . . . . .
H18A H 1.092340 0.532614 0.818523 0.064 Uiso 1 1 calc R U . . .
H18B H 0.999515 0.546046 0.739568 0.064 Uiso 1 1 calc R U . . .
H18C H 1.137070 0.429774 0.739156 0.064 Uiso 1 1 calc R U . . .
C17 C 0.85497(19) 0.47090(19) 0.89922(12) 0.0354(4) Uani 1 1 d . . . . .
H17A H 0.897780 0.511681 0.940946 0.053 Uiso 1 1 calc R U . . .
H17B H 0.793721 0.413078 0.934135 0.053 Uiso 1 1 calc R U . . .
H17C H 0.799939 0.542692 0.863939 0.053 Uiso 1 1 calc R U . . .
C5 C 0.96084(15) 0.02130(15) 0.62528(10) 0.0216(3) Uani 1 1 d . . . . .
H5A H 1.064288 0.002380 0.617545 0.026 Uiso 1 1 calc R U . . .
H5B H 0.933656 0.061194 0.566361 0.026 Uiso 1 1 calc R U . . .
C4 C 1.15519(17) 0.26850(19) 0.58694(11) 0.0298(4) Uani 1 1 d . . . . .
H4A H 1.254835 0.252706 0.561181 0.045 Uiso 1 1 calc R U . . .
H4B H 1.119158 0.366052 0.591030 0.045 Uiso 1 1 calc R U . . .
H4C H 1.103863 0.232679 0.547772 0.045 Uiso 1 1 calc R U . . .
C3 C 1.13600(14) 0.19676(16) 0.68200(10) 0.0219(3) Uani 1 1 d . . . . .
H3A H 1.184137 0.100655 0.678815 0.026 Uiso 1 1 calc R U . . .
H3B H 1.180139 0.239402 0.722891 0.026 Uiso 1 1 calc R U . . .
C9 C 0.41418(16) 0.59698(16) 0.83243(12) 0.0279(3) Uani 1 1 d . . . . .
H9 H 0.330059 0.608965 0.875087 0.033 Uiso 1 1 calc R U . . .
C8 C 0.51588(15) 0.48018(15) 0.84216(10) 0.0218(3) Uani 1 1 d . . . . .
C10 C 0.43135(17) 0.69633(16) 0.76273(12) 0.0297(4) Uani 1 1 d . . . . .
C13 C 0.48907(17) 0.38023(17) 0.92139(11) 0.0290(3) Uani 1 1 d . . . . .
H13A H 0.401277 0.416578 0.960285 0.043 Uiso 1 1 calc R U . . .
H13B H 0.566227 0.364435 0.956550 0.043 Uiso 1 1 calc R U . . .
H13C H 0.482241 0.294534 0.898987 0.043 Uiso 1 1 calc R U . . .
C12 C 0.66038(15) 0.56136(15) 0.70924(10) 0.0213(3) Uani 1 1 d . . . . .
C11 C 0.55578(17) 0.67723(15) 0.70252(11) 0.0268(3) Uani 1 1 d . . . . .
H11 H 0.570685 0.744916 0.655102 0.032 Uiso 1 1 calc R U . . .
C16 C 0.96979(16) 0.38536(15) 0.83457(10) 0.0232(3) Uani 1 1 d . . . . .
C15 C 0.78959(18) 0.55235(18) 0.63753(12) 0.0331(4) Uani 1 1 d . . . . .
H15A H 0.761757 0.574884 0.577337 0.050 Uiso 1 1 calc R U . . .
H15B H 0.845301 0.460026 0.639945 0.050 Uiso 1 1 calc R U . . .
H15C H 0.845458 0.616315 0.648829 0.050 Uiso 1 1 calc R U . . .
C14 C 0.3183(2) 0.82036(19) 0.75293(15) 0.0435(5) Uani 1 1 d . . . . .
H14A H 0.278934 0.817376 0.697720 0.065 Uiso 1 1 calc R U . . .
H14B H 0.358198 0.901943 0.748752 0.065 Uiso 1 1 calc R U . . .
H14C H 0.244262 0.822319 0.805948 0.065 Uiso 1 1 calc R U . . .
C20 C 0.47581(16) 0.37410(16) 0.61111(11) 0.0267(3) Uani 1 1 d . . . . .
H20A H 0.443537 0.388676 0.552036 0.040 Uiso 1 1 calc R U . . .
H20B H 0.498987 0.457803 0.626235 0.040 Uiso 1 1 calc R U . . .
H20C H 0.401631 0.348532 0.657912 0.040 Uiso 1 1 calc R U . . .
C21 C 0.7470(2) 0.2964(2) 0.50769(12) 0.0393(4) Uani 1 1 d . . . . .
H21A H 0.693797 0.331797 0.458186 0.059 Uiso 1 1 calc R U . . .
H21B H 0.821410 0.219965 0.487486 0.059 Uiso 1 1 calc R U . . .
H21C H 0.788508 0.368028 0.524827 0.059 Uiso 1 1 calc R U . . .
C22 C 0.57424(19) 0.10520(18) 0.55745(12) 0.0328(4) Uani 1 1 d . . . . .
H22A H 0.536904 0.141266 0.501583 0.049 Uiso 1 1 calc R U . . .
H22B H 0.501455 0.071421 0.601328 0.049 Uiso 1 1 calc R U . . .
H22C H 0.654385 0.030871 0.543452 0.049 Uiso 1 1 calc R U . . .
C23 C 0.6840(2) 0.07705(19) 0.98623(11) 0.0363(4) Uani 1 1 d . . . . .
H23A H 0.703747 0.001233 1.031287 0.055 Uiso 1 1 calc R U . . .
H23B H 0.582549 0.108250 0.990547 0.055 Uiso 1 1 calc R U . . .
H23C H 0.726287 0.151510 0.997951 0.055 Uiso 1 1 calc R U . . .
C24 C 0.94047(17) -0.04015(18) 0.88345(11) 0.0306(4) Uani 1 1 d . . . . .
H24A H 0.947140 -0.094011 0.941257 0.046 Uiso 1 1 calc R U . . .
H24B H 0.986485 0.037022 0.881729 0.046 Uiso 1 1 calc R U . . .
H24C H 0.986455 -0.096694 0.833050 0.046 Uiso 1 1 calc R U . . .
C25 C 0.69550(19) -0.13711(16) 0.87658(12) 0.0320(4) Uani 1 1 d . . . . .
H25A H 0.713516 -0.191127 0.932890 0.048 Uiso 1 1 calc R U . . .
H25B H 0.745203 -0.188028 0.824251 0.048 Uiso 1 1 calc R U . . .
H25C H 0.594840 -0.117354 0.874589 0.048 Uiso 1 1 calc R U . . .

loop_
_atom_site_aniso_label
_atom_site_aniso_U_11
_atom_site_aniso_U_22
_atom_site_aniso_U_33
_atom_site_aniso_U_23
_atom_site_aniso_U_13
_atom_site_aniso_U_12
Rh1 0.01194(6) 0.01287(6) 0.01405(6) -0.00017(4) -0.00113(4) -0.00282(4)
C1 0.0141(6) 0.0168(6) 0.0138(6) 0.0015(5) -0.0022(5) -0.0005(5)
P1 0.02143(18) 0.01772(18) 0.01715(17) 0.00350(14) -0.00018(14) -0.00177(14)
Cl1 0.01576(16) 0.0310(2) 0.03211(19) 0.00251(15) -0.00133(14) -0.00915(14)
N1 0.0170(5) 0.0143(5) 0.0156(5) -0.0019(4) -0.0037(4) -0.0034(4)
B1 0.0194(7) 0.0138(7) 0.0115(6) -0.0002(5) -0.0013(5) -0.0031(6)
P2 0.01971(17) 0.02188(19) 0.01857(17) 0.00066(14) -0.00683(14) -0.00516(14)
C2 0.0151(6) 0.0142(6) 0.0134(6) 0.0008(5) -0.0007(5) -0.0005(5)
C7 0.0182(6) 0.0140(6) 0.0207(7) -0.0040(5) -0.0050(5) -0.0012(5)
C6 0.0356(9) 0.0213(8) 0.0295(8) -0.0103(6) 0.0024(7) -0.0060(7)
C19 0.0324(8) 0.0381(9) 0.0261(8) -0.0067(7) -0.0158(7) -0.0011(7)
C18 0.0541(12) 0.0403(11) 0.0461(11) -0.0018(8) -0.0151(9) -0.0309(9)
C17 0.0382(9) 0.0334(9) 0.0383(9) -0.0205(8) -0.0158(8) 0.0009(7)
C5 0.0224(7) 0.0202(7) 0.0206(7) -0.0061(6) 0.0019(6) -0.0027(6)
C4 0.0222(7) 0.0457(10) 0.0230(8) 0.0023(7) 0.0000(6) -0.0151(7)
C3 0.0135(6) 0.0292(8) 0.0225(7) -0.0011(6) -0.0031(5) -0.0034(6)
C9 0.0205(7) 0.0254(8) 0.0368(9) -0.0132(7) -0.0045(6) 0.0028(6)
C8 0.0201(7) 0.0199(7) 0.0252(7) -0.0075(6) -0.0029(6) -0.0015(6)
C10 0.0271(8) 0.0180(7) 0.0463(10) -0.0093(7) -0.0174(7) 0.0033(6)
C13 0.0284(8) 0.0278(8) 0.0261(8) -0.0059(6) 0.0064(6) -0.0021(7)
C12 0.0232(7) 0.0165(7) 0.0257(7) -0.0008(6) -0.0077(6) -0.0046(6)
C11 0.0316(8) 0.0155(7) 0.0362(9) 0.0014(6) -0.0156(7) -0.0038(6)
C16 0.0257(7) 0.0229(7) 0.0249(7) -0.0052(6) -0.0102(6) -0.0069(6)
C15 0.0333(9) 0.0281(9) 0.0324(9) 0.0112(7) -0.0005(7) -0.0038(7)
C14 0.0350(10) 0.0250(9) 0.0699(14) -0.0089(9) -0.0227(9) 0.0104(7)
C20 0.0250(8) 0.0237(8) 0.0341(8) 0.0018(6) -0.0146(7) -0.0040(6)
C21 0.0368(9) 0.0543(12) 0.0248(8) 0.0103(8) -0.0033(7) -0.0119(9)
C22 0.0402(9) 0.0301(9) 0.0326(9) -0.0082(7) -0.0169(7) -0.0052(7)
C23 0.0513(11) 0.0324(9) 0.0177(7) 0.0035(7) 0.0028(7) -0.0007(8)
C24 0.0280(8) 0.0326(9) 0.0276(8) 0.0096(7) -0.0091(7) 0.0002(7)
C25 0.0358(9) 0.0203(8) 0.0369(9) 0.0063(7) 0.0009(7) -0.0079(7)

loop_
_atom_type_symbol
_atom_type_description
_atom_type_scat_dispersion_real
_atom_type_scat_dispersion_imag
_atom_type_scat_source
C C 0.0033 0.0016 'International Tables Vol C Tables 4.2.6.8 and 6.1.1.4'
H H 0.0000 0.0000 'International Tables Vol C Tables 4.2.6.8 and 6.1.1.4'
B B 0.0013 0.0007 'International Tables Vol C Tables 4.2.6.8 and 6.1.1.4'
N N 0.0061 0.0033 'International Tables Vol C Tables 4.2.6.8 and 6.1.1.4'
P P 0.1023 0.0942 'International Tables Vol C Tables 4.2.6.8 and 6.1.1.4'
Cl Cl 0.1484 0.1585 'International Tables Vol C Tables 4.2.6.8 and 6.1.1.4'
Rh Rh -1.1178 0.9187 'International Tables Vol C Tables 4.2.6.8 and 6.1.1.4'

loop_
_exptl_crystal_face_index_h
_exptl_crystal_face_index_k
_exptl_crystal_face_index_l
_exptl_crystal_face_perp_dist
0.00 -1.00 -2.00 0.0860
0.00 1.00 2.00 0.1200
1.00 -2.00 1.00 0.0480
-1.00 2.00 -1.00 0.1080
-1.00 1.00 -2.00 0.1080
0.00 1.00 1.00 0.1180
-1.00 0.00 -2.00 0.1030
1.00 0.00 2.00 0.0590
0.00 -2.00 -1.00 0.0700
0.00 2.00 1.00 0.1080
-1.00 -1.00 -2.00 0.0950
2.00 -1.00 2.00 0.0450
1.00 0.00 1.00 0.0390
-1.00 0.00 -1.00 0.0940
-2.00 -2.00 -1.00 0.0600
2.00 2.00 1.00 0.0430
2.00 1.00 1.00 0.0320
-2.00 -1.00 -1.00 0.0710
-1.00 -2.00 0.00 0.0580
1.00 2.00 0.00 0.0710
2.00 -1.00 1.00 0.0470
-2.00 -1.00 0.00 0.0770
2.00 1.00 0.00 0.0420
1.00 2.00 -1.00 0.0790
0.00 2.00 -1.00 0.1040
0.00 -2.00 1.00 0.0520
2.00 -1.00 0.00 0.0600
-2.00 -1.00 2.00 0.1010
2.00 1.00 -2.00 0.0500
1.00 2.00 -2.00 0.0830
1.00 -1.00 0.00 0.0610
-1.00 1.00 0.00 0.1200
0.00 -1.00 2.00 0.0840
0.00 1.00 -2.00 0.0980
1.00 -1.00 -2.00 0.0730
-1.00 1.00 2.00 0.1280

loop_
_geom_angle_atom_site_label_1
_geom_angle_atom_site_label_2
_geom_angle_atom_site_label_3
_geom_angle
_geom_angle_site_symmetry_1
_geom_angle_site_symmetry_3
_geom_angle_publ_flag
C2 Rh1 B1 76.05(6) . . ?
C2 Rh1 P1 87.46(4) . . ?
B1 Rh1 P1 96.04(4) . . ?
C2 Rh1 P2 94.39(4) . . ?
B1 Rh1 P2 98.13(4) . . ?
P1 Rh1 P2 165.744(15) . . ?
C2 Rh1 Cl1 163.31(4) . . ?
B1 Rh1 Cl1 120.49(5) . . ?
P1 Rh1 Cl1 88.418(18) . . ?
P2 Rh1 Cl1 85.787(17) . . ?
C2 C1 N1 113.98(11) . . ?
C2 C1 C3 123.05(12) . . ?
N1 C1 C3 122.15(12) . . ?
C23 P1 C24 101.46(9) . . ?
C23 P1 C25 101.37(9) . . ?
C24 P1 C25 101.42(8) . . ?
C23 P1 Rh1 120.87(6) . . ?
C24 P1 Rh1 119.62(5) . . ?
C25 P1 Rh1 109.09(6) . . ?
B1 N1 C1 109.40(11) . . ?
B1 N1 C16 127.32(12) . . ?
C1 N1 C16 123.14(11) . . ?
N1 B1 C7 127.18(12) . . ?
N1 B1 Rh1 116.11(10) . . ?
C7 B1 Rh1 115.84(10) . . ?
C20 P2 C22 102.29(8) . . ?
C20 P2 C21 102.86(9) . . ?
C22 P2 C21 100.41(9) . . ?
C20 P2 Rh1 115.74(6) . . ?
C22 P2 Rh1 108.37(6) . . ?
C21 P2 Rh1 124.17(6) . . ?
C1 C2 C5 123.37(12) . . ?
C1 C2 Rh1 119.16(10) . . ?
C5 C2 Rh1 117.34(10) . . ?
C12 C7 C8 117.06(13) . . ?
C12 C7 B1 117.76(12) . . ?
C8 C7 B1 125.00(13) . . ?
C5 C6 H6A 109.5 . . ?
C5 C6 H6B 109.5 . . ?
H6A C6 H6B 109.5 . . ?
C5 C6 H6C 109.5 . . ?
H6A C6 H6C 109.5 . . ?
H6B C6 H6C 109.5 . . ?
C16 C19 H19A 109.5 . . ?
C16 C19 H19B 109.5 . . ?
H19A C19 H19B 109.5 . . ?
C16 C19 H19C 109.5 . . ?
H19A C19 H19C 109.5 . . ?
H19B C19 H19C 109.5 . . ?
C16 C18 H18A 109.5 . . ?
C16 C18 H18B 109.5 . . ?
H18A C18 H18B 109.5 . . ?
C16 C18 H18C 109.5 . . ?
H18A C18 H18C 109.5 . . ?
H18B C18 H18C 109.5 . . ?
C16 C17 H17A 109.5 . . ?
C16 C17 H17B 109.5 . . ?
H17A C17 H17B 109.5 . . ?
C16 C17 H17C 109.5 . . ?
H17A C17 H17C 109.5 . . ?
H17B C17 H17C 109.5 . . ?
C2 C5 C6 115.40(12) . . ?
C2 C5 H5A 108.4 . . ?
C6 C5 H5A 108.4 . . ?
C2 C5 H5B 108.4 . . ?
C6 C5 H5B 108.4 . . ?
H5A C5 H5B 107.5 . . ?
C3 C4 H4A 109.5 . . ?
C3 C4 H4B 109.5 . . ?
H4A C4 H4B 109.5 . . ?
C3 C4 H4C 109.5 . . ?
H4A C4 H4C 109.5 . . ?
H4B C4 H4C 109.5 . . ?
C1 C3 C4 112.19(12) . . ?
C1 C3 H3A 109.2 . . ?
C4 C3 H3A 109.2 . . ?
C1 C3 H3B 109.2 . . ?
C4 C3 H3B 109.2 . . ?
H3A C3 H3B 107.9 . . ?
C10 C9 C8 122.42(15) . . ?
C10 C9 H9 118.8 . . ?
C8 C9 H9 118.8 . . ?
C9 C8 C7 120.26(14) . . ?
C9 C8 C13 118.41(14) . . ?
C7 C8 C13 121.32(13) . . ?
C11 C10 C9 117.52(14) . . ?
C11 C10 C14 121.27(17) . . ?
C9 C10 C14 121.21(17) . . ?
C8 C13 H13A 109.5 . . ?
C8 C13 H13B 109.5 . . ?
H13A C13 H13B 109.5 . . ?
C8 C13 H13C 109.5 . . ?
H13A C13 H13C 109.5 . . ?
H13B C13 H13C 109.5 . . ?
C11 C12 C7 120.64(14) . . ?
C11 C12 C15 116.40(14) . . ?
C7 C12 C15 122.95(13) . . ?
C10 C11 C12 122.07(15) . . ?
C10 C11 H11 119.0 . . ?
C12 C11 H11 119.0 . . ?
N1 C16 C17 109.30(12) . . ?
N1 C16 C19 109.84(12) . . ?
C17 C16 C19 106.41(13) . . ?
N1 C16 C18 113.55(13) . . ?
C17 C16 C18 107.30(15) . . ?
C19 C16 C18 110.17(14) . . ?
C12 C15 H15A 109.5 . . ?
C12 C15 H15B 109.5 . . ?
H15A C15 H15B 109.5 . . ?
C12 C15 H15C 109.5 . . ?
H15A C15 H15C 109.5 . . ?
H15B C15 H15C 109.5 . . ?
C10 C14 H14A 109.5 . . ?
C10 C14 H14B 109.5 . . ?
H14A C14 H14B 109.5 . . ?
C10 C14 H14C 109.5 . . ?
H14A C14 H14C 109.5 . . ?
H14B C14 H14C 109.5 . . ?
P2 C20 H20A 109.5 . . ?
P2 C20 H20B 109.5 . . ?
H20A C20 H20B 109.5 . . ?
P2 C20 H20C 109.5 . . ?
H20A C20 H20C 109.5 . . ?
H20B C20 H20C 109.5 . . ?
P2 C21 H21A 109.5 . . ?
P2 C21 H21B 109.5 . . ?
H21A C21 H21B 109.5 . . ?
P2 C21 H21C 109.5 . . ?
H21A C21 H21C 109.5 . . ?
H21B C21 H21C 109.5 . . ?
P2 C22 H22A 109.5 . . ?
P2 C22 H22B 109.5 . . ?
H22A C22 H22B 109.5 . . ?
P2 C22 H22C 109.5 . . ?
H22A C22 H22C 109.5 . . ?
H22B C22 H22C 109.5 . . ?
P1 C23 H23A 109.5 . . ?
P1 C23 H23B 109.5 . . ?
H23A C23 H23B 109.5 . . ?
P1 C23 H23C 109.5 . . ?
H23A C23 H23C 109.5 . . ?
H23B C23 H23C 109.5 . . ?
P1 C24 H24A 109.5 . . ?
P1 C24 H24B 109.5 . . ?
H24A C24 H24B 109.5 . . ?
P1 C24 H24C 109.5 . . ?
H24A C24 H24C 109.5 . . ?
H24B C24 H24C 109.5 . . ?
P1 C25 H25A 109.5 . . ?
P1 C25 H25B 109.5 . . ?
H25A C25 H25B 109.5 . . ?
P1 C25 H25C 109.5 . . ?
H25A C25 H25C 109.5 . . ?
H25B C25 H25C 109.5 . . ?

loop_
_geom_bond_atom_site_label_1
_geom_bond_atom_site_label_2
_geom_bond_distance
_geom_bond_site_symmetry_2
_geom_bond_publ_flag
Rh1 C2 2.0148(14) . ?
Rh1 B1 2.0277(15) . ?
Rh1 P1 2.3212(6) . ?
Rh1 P2 2.3246(6) . ?
Rh1 Cl1 2.4551(6) . ?
C1 C2 1.3445(19) . ?
C1 N1 1.4505(17) . ?
C1 C3 1.5138(18) . ?
P1 C23 1.8184(17) . ?
P1 C24 1.8232(17) . ?
P1 C25 1.8265(17) . ?
N1 B1 1.4296(19) . ?
N1 C16 1.4999(17) . ?
B1 C7 1.591(2) . ?
P2 C20 1.8157(16) . ?
P2 C22 1.8256(17) . ?
P2 C21 1.8295(18) . ?
C2 C5 1.5126(19) . ?
C7 C12 1.416(2) . ?
C7 C8 1.420(2) . ?
C6 C5 1.527(2) . ?
C6 H6A 0.9800 . ?
C6 H6B 0.9800 . ?
C6 H6C 0.9800 . ?
C19 C16 1.534(2) . ?
C19 H19A 0.9800 . ?
C19 H19B 0.9800 . ?
C19 H19C 0.9800 . ?
C18 C16 1.541(2) . ?
C18 H18A 0.9800 . ?
C18 H18B 0.9800 . ?
C18 H18C 0.9800 . ?
C17 C16 1.531(2) . ?
C17 H17A 0.9800 . ?
C17 H17B 0.9800 . ?
C17 H17C 0.9800 . ?
C5 H5A 0.9900 . ?
C5 H5B 0.9900 . ?
C4 C3 1.531(2) . ?
C4 H4A 0.9800 . ?
C4 H4B 0.9800 . ?
C4 H4C 0.9800 . ?
C3 H3A 0.9900 . ?
C3 H3B 0.9900 . ?
C9 C10 1.388(2) . ?
C9 C8 1.395(2) . ?
C9 H9 0.9500 . ?
C8 C13 1.504(2) . ?
C10 C11 1.383(2) . ?
C10 C14 1.509(2) . ?
C13 H13A 0.9800 . ?
C13 H13B 0.9800 . ?
C13 H13C 0.9800 . ?
C12 C11 1.399(2) . ?
C12 C15 1.512(2) . ?
C11 H11 0.9500 . ?
C15 H15A 0.9800 . ?
C15 H15B 0.9800 . ?
C15 H15C 0.9800 . ?
C14 H14A 0.9800 . ?
C14 H14B 0.9800 . ?
C14 H14C 0.9800 . ?
C20 H20A 0.9800 . ?
C20 H20B 0.9800 . ?
C20 H20C 0.9800 . ?
C21 H21A 0.9800 . ?
C21 H21B 0.9800 . ?
C21 H21C 0.9800 . ?
C22 H22A 0.9800 . ?
C22 H22B 0.9800 . ?
C22 H22C 0.9800 . ?
C23 H23A 0.9800 . ?
C23 H23B 0.9800 . ?
C23 H23C 0.9800 . ?
C24 H24A 0.9800 . ?
C24 H24B 0.9800 . ?
C24 H24C 0.9800 . ?
C25 H25A 0.9800 . ?
C25 H25B 0.9800 . ?
C25 H25C 0.9800 . ?

loop_
_geom_torsion_atom_site_label_1
_geom_torsion_atom_site_label_2
_geom_torsion_atom_site_label_3
_geom_torsion_atom_site_label_4
_geom_torsion
_geom_torsion_site_symmetry_1
_geom_torsion_site_symmetry_2
_geom_torsion_site_symmetry_3
_geom_torsion_site_symmetry_4
_geom_torsion_publ_flag
C2 C1 N1 B1 -12.32(16) . . . . ?
C3 C1 N1 B1 157.58(12) . . . . ?
C2 C1 N1 C16 163.66(12) . . . . ?
C3 C1 N1 C16 -26.44(19) . . . . ?
C1 N1 B1 C7 -144.54(13) . . . . ?
C16 N1 B1 C7 39.7(2) . . . . ?
C1 N1 B1 Rh1 24.29(14) . . . . ?
C16 N1 B1 Rh1 -151.48(11) . . . . ?
N1 C1 C2 C5 170.89(12) . . . . ?
C3 C1 C2 C5 1.1(2) . . . . ?
N1 C1 C2 Rh1 -4.78(16) . . . . ?
C3 C1 C2 Rh1 -174.57(10) . . . . ?
N1 B1 C7 C12 59.20(19) . . . . ?
Rh1 B1 C7 C12 -109.65(13) . . . . ?
N1 B1 C7 C8 -125.87(16) . . . . ?
Rh1 B1 C7 C8 65.28(16) . . . . ?
C1 C2 C5 C6 138.55(15) . . . . ?
Rh1 C2 C5 C6 -45.71(16) . . . . ?
C2 C1 C3 C4 76.42(18) . . . . ?
N1 C1 C3 C4 -92.56(16) . . . . ?
C10 C9 C8 C7 -0.8(2) . . . . ?
C10 C9 C8 C13 178.40(15) . . . . ?
C12 C7 C8 C9 2.1(2) . . . . ?
B1 C7 C8 C9 -172.83(13) . . . . ?
C12 C7 C8 C13 -177.02(13) . . . . ?
B1 C7 C8 C13 8.0(2) . . . . ?
C8 C9 C10 C11 -1.0(2) . . . . ?
C8 C9 C10 C14 178.82(15) . . . . ?
C8 C7 C12 C11 -1.8(2) . . . . ?
B1 C7 C12 C11 173.58(13) . . . . ?
C8 C7 C12 C15 179.69(14) . . . . ?
B1 C7 C12 C15 -5.0(2) . . . . ?
C9 C10 C11 C12 1.4(2) . . . . ?
C14 C10 C11 C12 -178.43(15) . . . . ?
C7 C12 C11 C10 0.0(2) . . . . ?
C15 C12 C11 C10 178.63(15) . . . . ?
B1 N1 C16 C17 5.8(2) . . . . ?
C1 N1 C16 C17 -169.40(13) . . . . ?
B1 N1 C16 C19 122.23(15) . . . . ?
C1 N1 C16 C19 -53.01(17) . . . . ?
B1 N1 C16 C18 -113.92(17) . . . . ?
C1 N1 C16 C18 70.85(18) . . . . ?
